data_8105883
loop_
_publ_author_name
'Lee, See Mun'
'Lo, Kong Mun'
'Tiekink, Edward R.T.'

_publ_section_title
;
 Crystal structure of bis(di-n-butylammonium)
 tetrachloridodiphenylstannate(IV), C28H50Cl4N2Sn
;
_journal_issue 5
_journal_name_full 'Zeitschrift f\"ur Kristallographie - New Crystal Structures'
_journal_page_first 889
_journal_page_last 891
_journal_paper_doi 10.1515/ncrs-2019-0107
_journal_volume 234
_journal_year 2019
_chemical_formula_moiety 'C12 H10 Cl4 Sn, 2(C8 H20 N)'
_chemical_formula_sum 'C28 H50 Cl4 N2 Sn'
_chemical_formula_weight 675.21
_space_group_crystal_system monoclinic
_space_group_IT_number 14
_space_group_name_Hall '-P 2ybc'
_space_group_name_H-M_alt 'P 1 21/c 1'
_atom_sites_solution_hydrogens mixed
_cell_angle_alpha 90
_cell_angle_beta 111.657(2)
_cell_angle_gamma 90
_cell_formula_units_Z 2
_cell_length_a 12.3981(2)
_cell_length_b 13.2742(2)
_cell_length_c 11.0847(2)
_cell_measurement_reflns_used 12571
_cell_measurement_temperature 100(2)
_cell_measurement_theta_max 76.2470
_cell_measurement_theta_min 3.8440
_cell_volume 1695.49(5)
_computing_cell_refinement 'CrysAlisPro [1]'
_computing_data_collection 'CrysAlisPro [1]'
_computing_data_reduction 'CrysAlisPro [1]'
_computing_molecular_graphics 'ORTEP-3 for Windows [4]'
_computing_publication_material 'SHELXL2018/3 [3]'
_computing_structure_refinement 'SHELXL2018/3 [3]'
_computing_structure_solution 'SHELXS-97 [2]'
_diffrn_ambient_temperature 100(2)
_diffrn_detector_area_resol_mean 5.2558
_diffrn_measured_fraction_theta_full 1.000
_diffrn_measured_fraction_theta_max 1.000
_diffrn_measurement_device_type 'XtaLAB Synergy, Dualflex, AtlasS2'
_diffrn_measurement_method '\w scans'
_diffrn_radiation_type CuK\a
_diffrn_radiation_wavelength 1.54178
_diffrn_reflns_av_R_equivalents 0.0279
_diffrn_reflns_av_unetI/netI 0.0152
_diffrn_reflns_Laue_measured_fraction_full 1.000
_diffrn_reflns_Laue_measured_fraction_max 1.000
_diffrn_reflns_limit_h_max 14
_diffrn_reflns_limit_h_min -14
_diffrn_reflns_limit_k_max 15
_diffrn_reflns_limit_k_min -13
_diffrn_reflns_limit_l_max 13
_diffrn_reflns_limit_l_min -12
_diffrn_reflns_number 20835
_diffrn_reflns_point_group_measured_fraction_full 1.000
_diffrn_reflns_point_group_measured_fraction_max 1.000
_diffrn_reflns_theta_full 67.074
_diffrn_reflns_theta_max 67.074
_diffrn_reflns_theta_min 3.836
_diffrn_source 'micro-focus sealed X-ray tube'
_exptl_absorpt_coefficient_mu 9.019
_exptl_absorpt_correction_T_max 0.958
_exptl_absorpt_correction_T_min 0.369
_exptl_absorpt_correction_type gaussian
_exptl_absorpt_process_details 'CrysAlisPro [1]'
_exptl_crystal_colour colourless
_exptl_crystal_density_diffrn 1.323
_exptl_crystal_description prism
_exptl_crystal_F_000 700
_exptl_crystal_size_max 0.159
_exptl_crystal_size_mid 0.104
_exptl_crystal_size_min 0.061
_refine_diff_density_max 0.401
_refine_diff_density_min -0.445
_refine_diff_density_rms 0.046
_refine_ls_extinction_coef .
_refine_ls_extinction_method none
_refine_ls_goodness_of_fit_ref 1.002
_refine_ls_hydrogen_treatment mixed
_refine_ls_matrix_type full
_refine_ls_number_parameters 168
_refine_ls_number_reflns 3025
_refine_ls_number_restraints 2
_refine_ls_restrained_S_all 1.002
_refine_ls_R_factor_all 0.0175
_refine_ls_R_factor_gt 0.0161
_refine_ls_shift/su_max 0.001
_refine_ls_shift/su_mean 0.000
_refine_ls_structure_factor_coef Fsqd
_refine_ls_weighting_details 'w=1/[\s^2^(Fo^2^)+(0.0274P)^2^+0.3869P] where P=(Fo^2^+2Fc^2^)/3'
_refine_ls_weighting_scheme calc
_refine_ls_wR_factor_gt 0.0421
_refine_ls_wR_factor_ref 0.0431
_reflns_Friedel_coverage 0.000
_reflns_Friedel_fraction_full .
_reflns_Friedel_fraction_max .
_reflns_number_gt 2871
_reflns_number_total 3025
_reflns_threshold_expression 'I > 2\s(I)'
_cod_data_source_file suppl_ncrs-2019-0107_suppl.cif
_cod_data_source_block shelx
_cod_original_sg_symbol_H-M 'P 21/c'
_cod_database_code 8105883
_shelx_space_group_comment
;
The symmetry employed for this shelxl refinement is uniquely defined
by the following loop, which should always be used as a source of
symmetry information in preference to the above space-group names.
They are only intended as comments.
;
_shelx_estimated_absorpt_t_min 0.328
_shelx_estimated_absorpt_t_max 0.609

loop_
_space_group_symop_operation_xyz
'x, y, z'
'-x, y+1/2, -z+1/2'
'-x, -y, -z'
'x, -y-1/2, z-1/2'

loop_
_atom_site_label
_atom_site_type_symbol
_atom_site_fract_x
_atom_site_fract_y
_atom_site_fract_z
_atom_site_U_iso_or_equiv
_atom_site_adp_type
_atom_site_occupancy
_atom_site_site_symmetry_order
_atom_site_calc_flag
_atom_site_refinement_flags_posn
_atom_site_refinement_flags_adp
_atom_site_refinement_flags_occupancy
_atom_site_disorder_assembly
_atom_site_disorder_group
Sn Sn 0.500000 0.500000 0.000000 0.01437(5) Uani 1 2 d S . P . .
Cl1 Cl 0.52108(3) 0.32601(2) 0.10888(3) 0.01906(8) Uani 1 1 d . . . . .
Cl2 Cl 0.49551(3) 0.41841(2) -0.21255(3) 0.01873(8) Uani 1 1 d . . . . .
N1 N 0.51321(10) 0.18136(9) -0.11260(11) 0.0180(2) Uani 1 1 d D . . . .
H1N H 0.5096(14) 0.2456(7) -0.0940(15) 0.022 Uiso 1 1 d D U . . .
H2N H 0.5064(13) 0.1804(12) -0.1935(9) 0.022 Uiso 1 1 d D U . . .
C1 C 0.31423(13) 0.48761(10) -0.06596(15) 0.0178(3) Uani 1 1 d . . . . .
C2 C 0.24451(15) 0.50462(11) -0.19495(17) 0.0254(4) Uani 1 1 d . . . . .
H2 H 0.278751 0.524478 -0.255066 0.030 Uiso 1 1 calc R U . . .
C3 C 0.12476(16) 0.49270(13) -0.23652(18) 0.0320(4) Uani 1 1 d . . . . .
H3 H 0.077824 0.504972 -0.324807 0.038 Uiso 1 1 calc R U . . .
C4 C 0.07339(13) 0.46322(13) -0.15079(16) 0.0302(4) Uani 1 1 d . . . . .
H4 H -0.008239 0.453883 -0.180092 0.036 Uiso 1 1 calc R U . . .
C5 C 0.14221(13) 0.44738(13) -0.02151(15) 0.0281(3) Uani 1 1 d . . . . .
H5 H 0.107598 0.427899 0.038407 0.034 Uiso 1 1 calc R U . . .
C6 C 0.26179(13) 0.45997(12) 0.02053(14) 0.0233(3) Uani 1 1 d . . . . .
H6 H 0.308272 0.449579 0.109395 0.028 Uiso 1 1 calc R U . . .
C7 C 0.41370(12) 0.12705(11) -0.09800(13) 0.0194(3) Uani 1 1 d . . . . .
H7A H 0.425830 0.122019 -0.004776 0.023 Uiso 1 1 calc R U . . .
H7B H 0.409498 0.057867 -0.132795 0.023 Uiso 1 1 calc R U . . .
C8 C 0.30038(13) 0.18167(11) -0.16971(14) 0.0229(3) Uani 1 1 d . . . . .
H8A H 0.288214 0.186237 -0.262976 0.028 Uiso 1 1 calc R U . . .
H8B H 0.305125 0.251070 -0.135424 0.028 Uiso 1 1 calc R U . . .
C9 C 0.19752(13) 0.12748(13) -0.15480(15) 0.0283(3) Uani 1 1 d . . . . .
H9A H 0.124719 0.156225 -0.217470 0.034 Uiso 1 1 calc R U . . .
H9B H 0.200186 0.055437 -0.176623 0.034 Uiso 1 1 calc R U . . .
C10 C 0.19553(14) 0.13552(14) -0.01895(16) 0.0321(4) Uani 1 1 d . . . . .
H10A H 0.266380 0.105538 0.043489 0.048 Uiso 1 1 calc R U . . .
H10B H 0.127675 0.099619 -0.015455 0.048 Uiso 1 1 calc R U . . .
H10C H 0.191237 0.206602 0.002758 0.048 Uiso 1 1 calc R U . . .
C11 C 0.62965(12) 0.14119(11) -0.03105(14) 0.0211(3) Uani 1 1 d . . . . .
H11A H 0.639205 0.072655 -0.060903 0.025 Uiso 1 1 calc R U . . .
H11B H 0.635771 0.136474 0.060383 0.025 Uiso 1 1 calc R U . . .
C12 C 0.72486(12) 0.20931(12) -0.03968(14) 0.0242(3) Uani 1 1 d . . . . .
H12A H 0.711464 0.278870 -0.016153 0.029 Uiso 1 1 calc R U . . .
H12B H 0.721525 0.210234 -0.130295 0.029 Uiso 1 1 calc R U . . .
C13 C 0.84466(14) 0.17466(13) 0.04961(17) 0.0325(4) Uani 1 1 d . . . . .
H13A H 0.847650 0.172709 0.140076 0.039 Uiso 1 1 calc R U . . .
H13B H 0.858613 0.105523 0.025185 0.039 Uiso 1 1 calc R U . . .
C14 C 0.93965(15) 0.24399(15) 0.0423(2) 0.0454(5) Uani 1 1 d . . . . .
H14A H 0.939574 0.243365 -0.046131 0.068 Uiso 1 1 calc R U . . .
H14B H 1.015114 0.220602 0.103093 0.068 Uiso 1 1 calc R U . . .
H14C H 0.925510 0.312711 0.065254 0.068 Uiso 1 1 calc R U . . .

loop_
_atom_site_aniso_label
_atom_site_aniso_U_11
_atom_site_aniso_U_22
_atom_site_aniso_U_33
_atom_site_aniso_U_23
_atom_site_aniso_U_13
_atom_site_aniso_U_12
Sn 0.01443(8) 0.01506(8) 0.01285(8) -0.00015(4) 0.00415(5) -0.00032(4)
Cl1 0.02668(17) 0.01593(16) 0.01530(15) 0.00111(12) 0.00861(13) 0.00108(13)
Cl2 0.02159(17) 0.01918(16) 0.01511(15) -0.00168(12) 0.00640(12) -0.00002(13)
N1 0.0207(6) 0.0185(6) 0.0154(6) -0.0006(5) 0.0074(5) 0.0003(5)
C1 0.0166(7) 0.0155(7) 0.0201(8) -0.0026(5) 0.0054(6) -0.0001(5)
C2 0.0207(8) 0.0338(9) 0.0205(8) 0.0001(6) 0.0062(7) 0.0017(6)
C3 0.0205(9) 0.0471(11) 0.0222(9) -0.0019(6) 0.0004(7) 0.0035(7)
C4 0.0168(8) 0.0346(9) 0.0357(9) -0.0059(8) 0.0057(7) -0.0001(7)
C5 0.0214(8) 0.0338(9) 0.0318(8) 0.0008(7) 0.0131(6) -0.0019(7)
C6 0.0210(7) 0.0265(8) 0.0215(7) 0.0021(6) 0.0067(6) -0.0001(6)
C7 0.0229(7) 0.0173(7) 0.0185(6) -0.0011(5) 0.0082(6) -0.0027(6)
C8 0.0227(7) 0.0247(8) 0.0187(7) -0.0002(6) 0.0044(6) -0.0012(6)
C9 0.0206(8) 0.0316(8) 0.0281(8) -0.0006(7) 0.0037(6) -0.0022(7)
C10 0.0239(8) 0.0377(9) 0.0371(9) 0.0029(8) 0.0141(7) 0.0008(7)
C11 0.0216(7) 0.0200(7) 0.0209(7) 0.0000(6) 0.0070(6) 0.0034(6)
C12 0.0211(7) 0.0253(8) 0.0262(8) -0.0031(6) 0.0087(6) 0.0002(6)
C13 0.0234(8) 0.0302(9) 0.0393(9) -0.0037(7) 0.0062(7) 0.0032(7)
C14 0.0238(9) 0.0427(11) 0.0658(13) -0.0090(9) 0.0118(8) -0.0001(8)

loop_
_atom_type_symbol
_atom_type_description
_atom_type_scat_dispersion_real
_atom_type_scat_dispersion_imag
_atom_type_scat_source
C C 0.0181 0.0091 'International Tables Vol C Tables 4.2.6.8 and 6.1.1.4'
H H 0.0000 0.0000 'International Tables Vol C Tables 4.2.6.8 and 6.1.1.4'
Cl Cl 0.3639 0.7018 'International Tables Vol C Tables 4.2.6.8 and 6.1.1.4'
Sn Sn 0.0259 5.4591 'International Tables Vol C Tables 4.2.6.8 and 6.1.1.4'
N N 0.0311 0.0180 'International Tables Vol C Tables 4.2.6.8 and 6.1.1.4'

loop_
_geom_angle_atom_site_label_1
_geom_angle_atom_site_label_2
_geom_angle_atom_site_label_3
_geom_angle
_geom_angle_site_symmetry_1
_geom_angle_site_symmetry_3
C1 Sn C1 180.0 3_665 .
C1 Sn Cl1 90.08(4) 3_665 3_665
C1 Sn Cl1 89.92(4) . 3_665
C1 Sn Cl1 89.92(4) 3_665 .
C1 Sn Cl1 90.08(4) . .
Cl1 Sn Cl1 180.0 3_665 .
C1 Sn Cl2 90.12(4) 3_665 .
C1 Sn Cl2 89.89(4) . .
Cl1 Sn Cl2 89.095(10) 3_665 .
Cl1 Sn Cl2 90.904(10) . .
C1 Sn Cl2 89.88(4) 3_665 3_665
C1 Sn Cl2 90.11(4) . 3_665
Cl1 Sn Cl2 90.906(10) 3_665 3_665
Cl1 Sn Cl2 89.096(10) . 3_665
Cl2 Sn Cl2 180.0 . 3_665
C7 N1 C11 114.64(11) . .
C7 N1 H1N 109.1(11) . .
C11 N1 H1N 109.0(10) . .
C7 N1 H2N 109.6(10) . .
C11 N1 H2N 108.9(11) . .
H1N N1 H2N 105.2(15) . .
C2 C1 C6 118.71(15) . .
C2 C1 Sn 121.27(12) . .
C6 C1 Sn 120.01(11) . .
C1 C2 C3 120.32(16) . .
C1 C2 H2 119.8 . .
C3 C2 H2 119.8 . .
C4 C3 C2 120.71(16) . .
C4 C3 H3 119.6 . .
C2 C3 H3 119.6 . .
C3 C4 C5 119.32(15) . .
C3 C4 H4 120.3 . .
C5 C4 H4 120.3 . .
C4 C5 C6 120.09(15) . .
C4 C5 H5 120.0 . .
C6 C5 H5 120.0 . .
C1 C6 C5 120.82(14) . .
C1 C6 H6 119.6 . .
C5 C6 H6 119.6 . .
N1 C7 C8 110.83(11) . .
N1 C7 H7A 109.5 . .
C8 C7 H7A 109.5 . .
N1 C7 H7B 109.5 . .
C8 C7 H7B 109.5 . .
H7A C7 H7B 108.1 . .
C7 C8 C9 111.53(12) . .
C7 C8 H8A 109.3 . .
C9 C8 H8A 109.3 . .
C7 C8 H8B 109.3 . .
C9 C8 H8B 109.3 . .
H8A C8 H8B 108.0 . .
C10 C9 C8 113.23(13) . .
C10 C9 H9A 108.9 . .
C8 C9 H9A 108.9 . .
C10 C9 H9B 108.9 . .
C8 C9 H9B 108.9 . .
H9A C9 H9B 107.7 . .
C9 C10 H10A 109.5 . .
C9 C10 H10B 109.5 . .
H10A C10 H10B 109.5 . .
C9 C10 H10C 109.5 . .
H10A C10 H10C 109.5 . .
H10B C10 H10C 109.5 . .
N1 C11 C12 110.50(12) . .
N1 C11 H11A 109.5 . .
C12 C11 H11A 109.5 . .
N1 C11 H11B 109.5 . .
C12 C11 H11B 109.5 . .
H11A C11 H11B 108.1 . .
C11 C12 C13 111.98(13) . .
C11 C12 H12A 109.2 . .
C13 C12 H12A 109.2 . .
C11 C12 H12B 109.2 . .
C13 C12 H12B 109.2 . .
H12A C12 H12B 107.9 . .
C14 C13 C12 111.84(15) . .
C14 C13 H13A 109.2 . .
C12 C13 H13A 109.2 . .
C14 C13 H13B 109.2 . .
C12 C13 H13B 109.2 . .
H13A C13 H13B 107.9 . .
C13 C14 H14A 109.5 . .
C13 C14 H14B 109.5 . .
H14A C14 H14B 109.5 . .
C13 C14 H14C 109.5 . .
H14A C14 H14C 109.5 . .
H14B C14 H14C 109.5 . .

loop_
_geom_bond_atom_site_label_1
_geom_bond_atom_site_label_2
_geom_bond_distance
_geom_bond_site_symmetry_2
Sn C1 2.1502(15) 3_665
Sn C1 2.1502(15) .
Sn Cl1 2.5742(3) 3_665
Sn Cl1 2.5742(3) .
Sn Cl2 2.5750(3) .
Sn Cl2 2.5750(3) 3_665
N1 C7 1.4885(18) .
N1 C11 1.4907(18) .
N1 H1N 0.882(9) .
N1 H2N 0.869(9) .
C1 C2 1.389(2) .
C1 C6 1.392(2) .
C2 C3 1.392(3) .
C2 H2 0.9500 .
C3 C4 1.382(3) .
C3 H3 0.9500 .
C4 C5 1.387(2) .
C4 H4 0.9500 .
C5 C6 1.390(2) .
C5 H5 0.9500 .
C6 H6 0.9500 .
C7 C8 1.519(2) .
C7 H7A 0.9900 .
C7 H7B 0.9900 .
C8 C9 1.525(2) .
C8 H8A 0.9900 .
C8 H8B 0.9900 .
C9 C10 1.519(2) .
C9 H9A 0.9900 .
C9 H9B 0.9900 .
C10 H10A 0.9800 .
C10 H10B 0.9800 .
C10 H10C 0.9800 .
C11 C12 1.518(2) .
C11 H11A 0.9900 .
C11 H11B 0.9900 .
C12 C13 1.521(2) .
C12 H12A 0.9900 .
C12 H12B 0.9900 .
C13 C14 1.520(3) .
C13 H13A 0.9900 .
C13 H13B 0.9900 .
C14 H14A 0.9800 .
C14 H14B 0.9800 .
C14 H14C 0.9800 .

loop_
_geom_torsion_atom_site_label_1
_geom_torsion_atom_site_label_2
_geom_torsion_atom_site_label_3
_geom_torsion_atom_site_label_4
_geom_torsion
_geom_torsion_site_symmetry_1
_geom_torsion_site_symmetry_2
_geom_torsion_site_symmetry_3
_geom_torsion_site_symmetry_4
C6 C1 C2 C3 -0.9(2) . . . .
Sn C1 C2 C3 177.71(11) . . . .
C1 C2 C3 C4 -0.4(2) . . . .
C2 C3 C4 C5 1.3(3) . . . .
C3 C4 C5 C6 -0.8(3) . . . .
C2 C1 C6 C5 1.4(2) . . . .
Sn C1 C6 C5 -177.23(12) . . . .
C4 C5 C6 C1 -0.6(2) . . . .
C11 N1 C7 C8 172.13(11) . . . .
N1 C7 C8 C9 -179.51(12) . . . .
C7 C8 C9 C10 70.90(17) . . . .
C7 N1 C11 C12 -172.74(11) . . . .
N1 C11 C12 C13 176.03(12) . . . .
C11 C12 C13 C14 -179.10(14) . . . .
